data_1516076
loop_
_publ_author_name
'Lancefield, Christopher S.'
'Zhou, Linna'
'L\'ebl, Tomas'
'Slawin, Alexandra M. Z.'
'Westwood, Nicholas J.'

_publ_section_title
;
 The synthesis of melohenine B and a related natural product.
;
_journal_issue 24
_journal_name_full 'Organic letters'
_journal_page_first 6166
_journal_page_last 6169
_journal_paper_doi 10.1021/ol302859j
_journal_volume 14
_journal_year 2012
_chemical_absolute_configuration ad
_chemical_formula_moiety 'C20 H22 N2 O6'
_chemical_formula_sum 'C20 H22 N2 O6'
_chemical_formula_weight 386.40
_space_group_IT_number 19
_symmetry_cell_setting orthorhombic
_symmetry_Int_Tables_number 19
_symmetry_space_group_name_Hall 'P 2ac 2ab'
_symmetry_space_group_name_H-M 'P 21 21 21'
_atom_sites_solution_hydrogens geom
_atom_sites_solution_primary direct
_atom_sites_solution_secondary difmap
_cell_angle_alpha 90.0000
_cell_angle_beta 90.0000
_cell_angle_gamma 90.0000
_cell_formula_units_Z 4
_cell_length_a 7.1383(14)
_cell_length_b 10.9101(19)
_cell_length_c 23.798(5)
_cell_measurement_reflns_used 1911
_cell_measurement_temperature 173
_cell_measurement_theta_max 68.25
_cell_measurement_theta_min 41.17
_cell_volume 1853.4(6)
_computing_cell_refinement 'CrystalClear-SM Expert 2.1 b6'
_computing_data_collection 'CrystalClear-SM Expert 2.1 b6 (Rigaku, 2011)'
_computing_data_reduction 'CrystalClear-SM Expert 2.1 b6'
_computing_molecular_graphics 'CrystalStructure 4.0'
_computing_publication_material 'CrystalStructure 4.0 (Rigaku, 2010)'
_computing_structure_refinement 'SHELXL97 (Sheldrick, 2008)'
_computing_structure_solution 'SIR2004 (Burla, et al., 2005)'
_diffrn_ambient_temperature 173
_diffrn_measured_fraction_theta_full 0.994
_diffrn_measured_fraction_theta_max 0.994
_diffrn_radiation_type 'Cu K\a'
_diffrn_radiation_wavelength 1.54187
_diffrn_reflns_av_R_equivalents 0.0567
_diffrn_reflns_limit_h_max 7
_diffrn_reflns_limit_h_min -8
_diffrn_reflns_limit_k_max 13
_diffrn_reflns_limit_k_min -13
_diffrn_reflns_limit_l_max 26
_diffrn_reflns_limit_l_min -28
_diffrn_reflns_number 19515
_diffrn_reflns_theta_full 68.30
_diffrn_reflns_theta_max 68.30
_diffrn_standards_number 0
_exptl_absorpt_coefficient_mu 0.862
_exptl_absorpt_correction_T_max 1.000
_exptl_absorpt_correction_T_min 0.929
_exptl_absorpt_correction_type multi-scan
_exptl_crystal_colour colorless
_exptl_crystal_density_diffrn 1.385
_exptl_crystal_density_method 'not measured'
_exptl_crystal_description prism
_exptl_crystal_F_000 816.00
_exptl_crystal_size_max 0.100
_exptl_crystal_size_mid 0.100
_exptl_crystal_size_min 0.100
_refine_diff_density_max 0.550
_refine_diff_density_min -0.380
_refine_ls_abs_structure_details 'Flack, H. D. (1983), Acta Cryst. A39, 876-881.  1417 Friedel Pairs'
_refine_ls_abs_structure_Flack -0.0(3)
_refine_ls_extinction_method none
_refine_ls_goodness_of_fit_ref 1.121
_refine_ls_hydrogen_treatment mixed
_refine_ls_number_parameters 258
_refine_ls_number_reflns 3386
_refine_ls_number_restraints 1
_refine_ls_R_factor_gt 0.0440
_refine_ls_shift/su_max 0.028
_refine_ls_structure_factor_coef Fsqd
_refine_ls_weighting_details 'w = 1/[\s^2^(Fo^2^)+(0.0716P)^2^+0.4356P] where P=(Fo^2^+2Fc^2^)/3'
_refine_ls_weighting_scheme calc
_refine_ls_wR_factor_ref 0.1214
_reflns_number_gt 3365
_reflns_number_total 3386
_reflns_threshold_expression F^2^>2.0\s(F^2^)
_cod_data_source_file ol302859j_si_002.cif
_cod_data_source_block 9
_cod_database_code 1516076

loop_
_symmetry_equiv_pos_site_id
_symmetry_equiv_pos_as_xyz
1 +X,+Y,+Z
2 1/2+X,1/2-Y,-Z
3 -X,1/2+Y,1/2-Z
4 1/2-X,-Y,1/2+Z

loop_
_atom_site_label
_atom_site_type_symbol
_atom_site_fract_x
_atom_site_fract_y
_atom_site_fract_z
_atom_site_U_iso_or_equiv
_atom_site_adp_type
_atom_site_occupancy
_atom_site_symmetry_multiplicity
_atom_site_calc_flag
_atom_site_refinement_flags
O2 O 0.3373(3) 0.66133(14) 0.55132(6) 0.0406(4) Uani 1.0 4 d .
O7 O 0.3934(4) 0.3168(2) 0.56105(8) 0.0772(8) Uani 1.0 4 d .
O14 O 0.7971(2) 0.65665(16) 0.68281(6) 0.0425(4) Uani 1.0 4 d .
O18 O 0.1231(5) 0.7282(2) 0.81224(8) 0.0866(9) Uani 1.0 4 d .
O19 O 0.1679(3) 0.50522(15) 0.76550(7) 0.0468(4) Uani 1.0 4 d .
O31 O 0.3486(4) 0.55485(19) 0.38071(8) 0.0656(6) Uani 1.0 4 d .
N1 N 0.5683(3) 0.64911(13) 0.61686(6) 0.0278(4) Uani 1.0 4 d .
N4 N 0.2240(3) 0.59403(16) 0.68128(7) 0.0347(4) Uani 1.0 4 d .
C2 C 0.3838(3) 0.67266(16) 0.59958(7) 0.0295(4) Uani 1.0 4 d .
C3 C 0.2501(3) 0.70463(18) 0.64670(9) 0.0330(5) Uani 1.0 4 d .
C5 C 0.2148(4) 0.4746(2) 0.65327(10) 0.0440(6) Uani 1.0 4 d .
C6 C 0.4073(4) 0.40870(19) 0.65032(9) 0.0428(5) Uani 1.0 4 d .
C7 C 0.4757(4) 0.39100(19) 0.59056(10) 0.0470(6) Uani 1.0 4 d .
C8 C 0.6409(4) 0.45754(18) 0.56697(8) 0.0362(5) Uani 1.0 4 d .
C9 C 0.7522(4) 0.3950(2) 0.52816(9) 0.0447(6) Uani 1.0 4 d .
C10 C 0.9020(4) 0.4519(3) 0.50276(9) 0.0442(6) Uani 1.0 4 d .
C11 C 0.9419(3) 0.5731(3) 0.51429(9) 0.0409(5) Uani 1.0 4 d .
C12 C 0.8319(3) 0.6381(2) 0.55227(8) 0.0347(5) Uani 1.0 4 d .
C13 C 0.6852(3) 0.57957(17) 0.57895(7) 0.0301(4) Uani 1.0 4 d .
C14 C 0.6432(3) 0.68995(17) 0.66792(7) 0.0283(4) Uani 1.0 4 d .
C15 C 0.5254(3) 0.77474(18) 0.70334(8) 0.0301(4) Uani 1.0 4 d .
C16 C 0.3307(3) 0.81155(17) 0.68056(8) 0.0322(4) Uani 1.0 4 d .
C17 C 0.1950(3) 0.8365(2) 0.72883(9) 0.0415(5) Uani 1.0 4 d .
C18 C 0.1648(4) 0.7252(3) 0.76391(9) 0.0443(5) Uani 1.0 4 d .
C19 C 0.1853(3) 0.5984(2) 0.73675(9) 0.0373(5) Uani 1.0 4 d .
C20 C 0.3457(4) 0.92224(19) 0.64005(10) 0.0400(5) Uani 1.0 4 d .
C21 C 0.3779(5) 1.0459(2) 0.66831(11) 0.0555(7) Uani 1.0 4 d .
C31 C 0.3813(5) 0.4680(4) 0.42446(11) 0.0672(8) Uani 1.0 4 d .
H31O H 0.343(5) 0.507(3) 0.3457(8) 0.072(10) Uiso 1.0 4 d .
H3 H 0.1268 0.7295 0.6303 0.0396 Uiso 1.0 4 calc R
H5A H 0.1665 0.4861 0.6146 0.0527 Uiso 1.0 4 calc R
H5B H 0.1250 0.4216 0.6737 0.0527 Uiso 1.0 4 calc R
H6A H 0.5009 0.4574 0.6714 0.0513 Uiso 1.0 4 calc R
H6B H 0.3967 0.3277 0.6687 0.0513 Uiso 1.0 4 calc R
H9 H 0.7243 0.3122 0.5192 0.0537 Uiso 1.0 4 calc R
H10 H 0.9783 0.4076 0.4772 0.0530 Uiso 1.0 4 calc R
H11 H 1.0445 0.6122 0.4963 0.0491 Uiso 1.0 4 calc R
H12 H 0.8575 0.7220 0.5598 0.0417 Uiso 1.0 4 calc R
H15A H 0.5981 0.8508 0.7097 0.0361 Uiso 1.0 4 calc R
H15B H 0.5071 0.7355 0.7405 0.0361 Uiso 1.0 4 calc R
H17A H 0.2455 0.9031 0.7526 0.0498 Uiso 1.0 4 calc R
H17B H 0.0735 0.8641 0.7134 0.0498 Uiso 1.0 4 calc R
H20A H 0.4500 0.9069 0.6136 0.0480 Uiso 1.0 4 calc R
H20B H 0.2289 0.9270 0.6177 0.0480 Uiso 1.0 4 calc R
H21A H 0.4949 1.0434 0.6898 0.0666 Uiso 1.0 4 calc R
H21B H 0.2733 1.0639 0.6937 0.0666 Uiso 1.0 4 calc R
H21C H 0.3862 1.1101 0.6396 0.0666 Uiso 1.0 4 calc R
H31A H 0.5041 0.4297 0.4190 0.0806 Uiso 1.0 4 calc R
H31B H 0.2837 0.4049 0.4235 0.0806 Uiso 1.0 4 calc R
H31C H 0.3784 0.5098 0.4609 0.0806 Uiso 1.0 4 calc R

loop_
_atom_site_aniso_label
_atom_site_aniso_U_11
_atom_site_aniso_U_22
_atom_site_aniso_U_33
_atom_site_aniso_U_12
_atom_site_aniso_U_13
_atom_site_aniso_U_23
O2 0.0406(8) 0.0468(9) 0.0345(8) -0.0010(7) -0.0088(7) -0.0006(7)
O7 0.1049(18) 0.0633(12) 0.0634(11) -0.0421(13) 0.0261(12) -0.0308(10)
O14 0.0355(8) 0.0559(9) 0.0362(8) 0.0120(7) -0.0060(7) -0.0111(7)
O18 0.154(3) 0.0601(12) 0.0457(10) 0.0114(16) 0.0323(14) 0.0012(9)
O19 0.0505(10) 0.0432(9) 0.0468(8) -0.0081(8) 0.0098(8) 0.0088(7)
O31 0.0741(13) 0.0699(13) 0.0529(11) 0.0052(11) -0.0135(10) -0.0063(9)
N1 0.0303(8) 0.0255(7) 0.0277(7) 0.0010(7) -0.0014(7) -0.0015(6)
N4 0.0304(8) 0.0329(9) 0.0408(9) -0.0029(7) 0.0037(7) 0.0030(7)
C2 0.0322(10) 0.0234(8) 0.0330(10) -0.0030(8) -0.0043(8) 0.0006(7)
C3 0.0282(9) 0.0332(10) 0.0375(10) 0.0017(8) -0.0012(8) 0.0042(8)
C5 0.0494(13) 0.0360(11) 0.0465(12) -0.0131(10) 0.0052(10) -0.0007(10)
C6 0.0626(15) 0.0257(9) 0.0401(11) -0.0006(10) 0.0053(10) 0.0029(9)
C7 0.0683(16) 0.0274(10) 0.0452(12) -0.0056(10) 0.0099(11) -0.0066(9)
C8 0.0492(12) 0.0295(10) 0.0298(9) 0.0012(9) 0.0004(9) -0.0019(8)
C9 0.0628(15) 0.0340(11) 0.0374(11) 0.0063(10) 0.0029(10) -0.0077(9)
C10 0.0472(13) 0.0517(13) 0.0336(10) 0.0131(11) 0.0020(10) -0.0109(9)
C11 0.0355(11) 0.0567(14) 0.0306(10) 0.0014(10) 0.0003(9) -0.0079(9)
C12 0.0349(10) 0.0399(10) 0.0294(9) -0.0003(9) -0.0026(8) -0.0047(8)
C13 0.0354(10) 0.0309(9) 0.0240(8) 0.0046(8) -0.0025(8) -0.0029(8)
C14 0.0299(9) 0.0285(9) 0.0267(8) 0.0006(8) 0.0003(8) -0.0001(7)
C15 0.0327(10) 0.0279(9) 0.0296(9) 0.0021(8) -0.0000(8) -0.0026(8)
C16 0.0331(9) 0.0277(9) 0.0357(10) 0.0059(8) 0.0040(9) 0.0001(8)
C17 0.0378(11) 0.0387(11) 0.0480(12) 0.0104(9) 0.0096(10) -0.0017(10)
C18 0.0416(12) 0.0465(12) 0.0449(12) 0.0074(10) 0.0143(10) -0.0002(10)
C19 0.0275(9) 0.0386(11) 0.0459(11) -0.0019(8) 0.0076(9) 0.0049(10)
C20 0.0449(12) 0.0303(10) 0.0447(11) 0.0053(9) -0.0007(10) 0.0050(9)
C21 0.0778(19) 0.0297(11) 0.0591(15) 0.0064(12) 0.0063(14) 0.0003(10)
C31 0.0641(17) 0.089(3) 0.0479(14) -0.0032(16) 0.0086(13) 0.0044(14)

loop_
_atom_type_symbol
_atom_type_description
_atom_type_scat_dispersion_real
_atom_type_scat_dispersion_imag
_atom_type_scat_source
C C 0.0181 0.0091
;
International Tables for Crystallography
(1992, Vol. C, Tables 4.2.6.8 and 6.1.1.4)
;
H H 0.0000 0.0000
;
International Tables for Crystallography
(1992, Vol. C, Table 6.1.1.4)
;
N N 0.0311 0.0180
;
International Tables for Crystallography
(1992, Vol. C, Tables 4.2.6.8 and 6.1.1.4)
;
O O 0.0492 0.0322
;
International Tables for Crystallography
(1992, Vol. C, Tables 4.2.6.8 and 6.1.1.4)
;

loop_
_geom_angle_atom_site_label_1
_geom_angle_atom_site_label_2
_geom_angle_atom_site_label_3
_geom_angle
_geom_angle_publ_flag
C2 N1 C13 117.10(15) yes
C2 N1 C14 123.66(15) yes
C13 N1 C14 119.23(16) yes
C3 N4 C5 118.71(17) yes
C3 N4 C19 122.95(18) yes
C5 N4 C19 117.83(18) yes
O2 C2 N1 121.34(17) yes
O2 C2 C3 123.91(18) yes
N1 C2 C3 114.64(15) yes
N4 C3 C2 107.76(16) yes
N4 C3 C16 112.21(17) yes
C2 C3 C16 109.19(16) yes
N4 C5 C6 113.10(19) yes
C5 C6 C7 112.7(2) yes
O7 C7 C6 117.9(3) yes
O7 C7 C8 119.0(3) yes
C6 C7 C8 123.0(2) yes
C7 C8 C9 117.42(19) yes
C7 C8 C13 124.38(19) yes
C9 C8 C13 118.1(2) yes
C8 C9 C10 120.8(2) yes
C9 C10 C11 120.3(3) yes
C10 C11 C12 120.1(2) yes
C11 C12 C13 119.4(2) yes
N1 C13 C8 119.79(17) yes
N1 C13 C12 118.85(17) yes
C8 C13 C12 121.22(18) yes
O14 C14 N1 120.34(17) yes
O14 C14 C15 121.78(17) yes
N1 C14 C15 117.87(16) yes
C14 C15 C16 117.70(16) yes
C3 C16 C15 108.96(16) yes
C3 C16 C17 107.05(17) yes
C3 C16 C20 107.01(17) yes
C15 C16 C17 110.67(16) yes
C15 C16 C20 111.03(17) yes
C17 C16 C20 111.92(17) yes
C16 C17 C18 111.64(19) yes
O18 C18 C17 123.9(3) yes
O18 C18 C19 117.1(3) yes
C17 C18 C19 119.03(19) yes
O19 C19 N4 122.4(2) yes
O19 C19 C18 120.0(2) yes
N4 C19 C18 117.59(19) yes
C16 C20 C21 115.21(19) yes
C31 O31 H31O 105.9(16) no
N4 C3 H3 109.218 no
C2 C3 H3 109.207 no
C16 C3 H3 109.211 no
N4 C5 H5A 108.962 no
N4 C5 H5B 108.971 no
C6 C5 H5A 108.959 no
C6 C5 H5B 108.957 no
H5A C5 H5B 107.758 no
C5 C6 H6A 109.039 no
C5 C6 H6B 109.040 no
C7 C6 H6A 109.046 no
C7 C6 H6B 109.046 no
H6A C6 H6B 107.813 no
C8 C9 H9 119.584 no
C10 C9 H9 119.587 no
C9 C10 H10 119.829 no
C11 C10 H10 119.832 no
C10 C11 H11 119.973 no
C12 C11 H11 119.958 no
C11 C12 H12 120.297 no
C13 C12 H12 120.313 no
C14 C15 H15A 107.884 no
C14 C15 H15B 107.876 no
C16 C15 H15A 107.888 no
C16 C15 H15B 107.879 no
H15A C15 H15B 107.169 no
C16 C17 H17A 109.285 no
C16 C17 H17B 109.294 no
C18 C17 H17A 109.303 no
C18 C17 H17B 109.292 no
H17A C17 H17B 107.956 no
C16 C20 H20A 108.476 no
C16 C20 H20B 108.474 no
C21 C20 H20A 108.469 no
C21 C20 H20B 108.467 no
H20A C20 H20B 107.495 no
C20 C21 H21A 109.468 no
C20 C21 H21B 109.469 no
C20 C21 H21C 109.476 no
H21A C21 H21B 109.474 no
H21A C21 H21C 109.469 no
H21B C21 H21C 109.471 no
O31 C31 H31A 109.470 no
O31 C31 H31B 109.476 no
O31 C31 H31C 109.467 no
H31A C31 H31B 109.474 no
H31A C31 H31C 109.471 no
H31B C31 H31C 109.468 no

loop_
_geom_bond_atom_site_label_1
_geom_bond_atom_site_label_2
_geom_bond_distance
_geom_bond_publ_flag
O2 C2 1.202(3) yes
O7 C7 1.222(4) yes
O14 C14 1.210(3) yes
O18 C18 1.189(3) yes
O19 C19 1.231(3) yes
O31 C31 1.427(4) yes
N1 C2 1.403(3) yes
N1 C13 1.445(3) yes
N1 C14 1.400(3) yes
N4 C3 1.472(3) yes
N4 C5 1.465(3) yes
N4 C19 1.350(3) yes
C2 C3 1.513(3) yes
C3 C16 1.530(3) yes
C5 C6 1.552(4) yes
C6 C7 1.516(4) yes
C7 C8 1.494(4) yes
C8 C9 1.396(4) yes
C8 C13 1.398(3) yes
C9 C10 1.376(4) yes
C10 C11 1.380(4) yes
C11 C12 1.391(3) yes
C12 C13 1.381(3) yes
C14 C15 1.508(3) yes
C15 C16 1.545(3) yes
C16 C17 1.527(3) yes
C16 C20 1.549(3) yes
C17 C18 1.489(4) yes
C18 C19 1.535(4) yes
C20 C21 1.525(4) yes
O31 H31O 0.98(3) no
C3 H3 1.000 no
C5 H5A 0.990 no
C5 H5B 0.990 no
C6 H6A 0.990 no
C6 H6B 0.990 no
C9 H9 0.950 no
C10 H10 0.950 no
C11 H11 0.950 no
C12 H12 0.950 no
C15 H15A 0.990 no
C15 H15B 0.990 no
C17 H17A 0.990 no
C17 H17B 0.990 no
C20 H20A 0.990 no
C20 H20B 0.990 no
C21 H21A 0.980 no
C21 H21B 0.980 no
C21 H21C 0.980 no
C31 H31A 0.980 no
C31 H31B 0.980 no
C31 H31C 0.980 no

loop_
_geom_contact_atom_site_label_1
_geom_contact_atom_site_label_2
_geom_contact_distance
_geom_contact_publ_flag
_geom_contact_site_symmetry_2
O2 N4 3.280(3) no .
O2 C5 3.287(3) no .
O2 C7 3.247(3) no .
O2 C8 3.127(3) no .
O2 C12 3.540(3) no .
O2 C13 2.719(3) no .
O2 C14 3.544(3) no .
O2 C16 3.485(3) no .
O2 C20 3.545(3) no .
O7 C5 3.067(4) no .
O7 C9 2.811(4) no .
O7 C13 3.569(3) no .
O14 C2 3.558(3) no .
O14 C12 3.123(3) no .
O14 C13 2.730(3) no .
O18 O19 2.694(3) no .
O18 N4 3.518(3) no .
O18 C16 3.584(3) no .
O19 C5 2.712(3) no .
O19 C6 3.397(3) no .
N1 N4 2.958(3) no .
N1 C5 3.278(3) no .
N1 C6 2.972(3) no .
N1 C7 2.959(3) no .
N1 C16 2.883(3) no .
N1 C20 3.422(3) no .
N4 C7 3.577(3) no .
N4 C14 3.185(3) no .
N4 C15 2.965(3) no .
N4 C17 2.884(3) no .
C2 C5 2.786(3) no .
C2 C6 3.127(3) no .
C2 C7 3.149(3) no .
C2 C8 3.079(3) no .
C2 C12 3.412(3) no .
C2 C15 2.891(3) no .
C2 C20 2.901(3) no .
C3 C6 3.419(3) no .
C3 C14 2.855(3) no .
C3 C18 2.864(3) no .
C6 C13 3.209(3) no .
C6 C14 3.525(3) no .
C6 C19 3.320(3) no .
C8 C11 2.789(4) no .
C8 C14 3.493(3) no .
C9 C12 2.772(4) no .
C10 C13 2.761(3) no .
C12 C14 3.116(3) no .
C14 C20 3.372(3) no .
C15 C18 2.999(3) no .
C15 C19 3.198(3) no .
C15 C21 3.249(3) no .
C16 C19 2.877(3) no .
C17 C21 3.000(4) no .
O2 C11 3.110(3) no 1_455
O2 C11 3.375(3) no 2_466
O2 C12 3.296(3) no 2_466
O7 C9 3.296(4) no 2_456
O7 C10 3.302(4) no 2_456
O14 O31 3.511(3) no 2_566
O14 N4 3.124(3) no 1_655
O14 C3 3.387(3) no 1_655
O14 C18 3.343(3) no 1_655
O14 C19 3.120(3) no 1_655
O18 O31 3.497(3) no 4_565
O18 C31 3.423(4) no 4_565
O19 O31 2.821(3) no 4_565
O19 C15 3.416(3) no 3_646
O19 C17 3.181(3) no 3_546
O31 O14 3.511(3) no 2_466
O31 O18 3.497(3) no 4_564
O31 O19 2.821(3) no 4_564
O31 C14 3.353(3) no 2_466
O31 C15 3.575(3) no 2_466
O31 C20 3.591(4) no 2_566
N4 O14 3.124(3) no 1_455
C3 O14 3.387(3) no 1_455
C9 O7 3.296(4) no 2_556
C10 O7 3.302(4) no 2_556
C11 O2 3.110(3) no 1_655
C11 O2 3.375(3) no 2_566
C12 O2 3.296(3) no 2_566
C14 O31 3.353(3) no 2_566
C15 O19 3.416(3) no 3_656
C15 O31 3.575(3) no 2_566
C17 O19 3.181(3) no 3_556
C18 O14 3.343(3) no 1_455
C19 O14 3.120(3) no 1_455
C20 O31 3.591(4) no 2_466
C31 O18 3.423(4) no 4_564
O2 H3 2.5195 no .
O2 H5A 2.7222 no .
O2 H20A 3.1654 no .
O2 H20B 3.3911 no .
O7 H5A 2.7679 no .
O7 H5B 3.4874 no .
O7 H6A 3.1364 no .
O7 H6B 2.5659 no .
O7 H9 2.5641 no .
O14 H6A 3.0449 no .
O14 H12 3.0441 no .
O14 H15A 2.6290 no .
O14 H15B 2.6278 no .
O18 H15B 3.2311 no .
O18 H17A 2.5334 no .
O18 H17B 2.8043 no .
O19 H5A 3.5964 no .
O19 H5B 2.3875 no .
O19 H6A 3.3072 no .
O19 H6B 3.4239 no .
O19 H15B 3.5402 no .
N1 H3 3.2867 no .
N1 H5A 3.3747 no .
N1 H6A 2.5084 no .
N1 H12 2.5963 no .
N1 H15A 3.1249 no .
N1 H15B 3.1194 no .
N1 H20A 2.9378 no .
N4 H6A 2.4866 no .
N4 H6B 3.1709 no .
N4 H15B 2.9069 no .
N4 H17B 3.2283 no .
C2 H5A 2.5837 no .
C2 H6A 3.0227 no .
C2 H12 3.5527 no .
C2 H15B 3.5335 no .
C2 H20A 2.6205 no .
C2 H20B 3.0184 no .
C3 H5A 2.5732 no .
C3 H5B 3.2777 no .
C3 H6A 3.2904 no .
C3 H15A 3.3104 no .
C3 H15B 2.9084 no .
C3 H17A 3.3236 no .
C3 H17B 2.6710 no .
C3 H20A 2.7442 no .
C3 H20B 2.5270 no .
C5 H3 2.9034 no .
C7 H5A 2.5050 no .
C7 H5B 3.2077 no .
C7 H9 2.6027 no .
C8 H5A 3.5848 no .
C8 H6A 2.6787 no .
C8 H6B 3.3035 no .
C8 H10 3.2661 no .
C8 H12 3.2777 no .
C9 H11 3.2469 no .
C10 H12 3.2590 no .
C11 H9 3.2451 no .
C12 H10 3.2578 no .
C13 H6A 2.8896 no .
C13 H9 3.2573 no .
C13 H11 3.2519 no .
C14 H6A 2.7345 no .
C14 H12 3.0144 no .
C14 H20A 3.0296 no .
C15 H3 3.3701 no .
C15 H6A 3.5493 no .
C15 H17A 2.7071 no .
C15 H17B 3.3787 no .
C15 H20A 2.6335 no .
C15 H20B 3.3749 no .
C15 H21A 2.9563 no .
C16 H21A 2.7962 no .
C16 H21B 2.8007 no .
C16 H21C 3.4228 no .
C17 H3 2.6632 no .
C17 H15A 2.9172 no .
C17 H15B 2.5007 no .
C17 H20A 3.3810 no .
C17 H20B 2.8329 no .
C17 H21A 3.2464 no .
C17 H21B 2.6774 no .
C18 H3 3.1908 no .
C18 H15B 2.5090 no .
C19 H3 2.9387 no .
C19 H5A 3.1565 no .
C19 H5B 2.4813 no .
C19 H6A 3.1398 no .
C19 H15B 2.7430 no .
C19 H17A 3.3737 no .
C19 H17B 3.0586 no .
C20 H3 2.6298 no .
C20 H15A 2.5689 no .
C20 H15B 3.3448 no .
C20 H17A 2.7810 no .
C20 H17B 2.6873 no .
C21 H15A 2.8238 no .
C21 H17A 2.7109 no .
C21 H17B 3.1316 no .
H31O H31A 2.2546 no .
H31O H31B 2.2033 no .
H31O H31C 2.7527 no .
H3 H5A 2.6966 no .
H3 H5B 3.5142 no .
H3 H17A 3.5745 no .
H3 H17B 2.4910 no .
H3 H20A 3.0379 no .
H3 H20B 2.2944 no .
H5A H6A 2.7604 no .
H5A H6B 2.7108 no .
H5B H6A 2.7116 no .
H5B H6B 2.1969 no .
H6A H15B 3.4513 no .
H9 H10 2.3177 no .
H10 H11 2.3272 no .
H11 H12 2.3449 no .
H15A H17A 2.7757 no .
H15A H20A 2.5934 no .
H15A H20B 3.5249 no .
H15A H21A 2.2761 no .
H15A H21B 3.3055 no .
H15B H17A 2.6295 no .
H15B H17B 3.4597 no .
H15B H20A 3.5756 no .
H15B H21A 3.5693 no .
H17A H20B 3.2233 no .
H17A H21A 2.7828 no .
H17A H21B 2.2550 no .
H17B H20B 2.6230 no .
H17B H21B 2.6463 no .
H20A H21A 2.3693 no .
H20A H21B 2.8565 no .
H20A H21C 2.3460 no .
H20B H21A 2.8566 no .
H20B H21B 2.3655 no .
H20B H21C 2.3496 no .
O2 H11 2.5243 no 1_455
O2 H11 3.0941 no 2_466
O2 H12 3.4942 no 1_455
O2 H12 2.9381 no 2_466
O2 H31C 2.7293 no .
O7 H9 2.6614 no 2_456
O7 H10 2.6808 no 2_456
O7 H21C 2.9296 no 1_545
O7 H31B 3.5004 no .
O7 H31C 3.1820 no .
O14 H3 2.7808 no 1_655
O14 H5B 3.4789 no 1_655
O14 H17A 3.1786 no 3_646
O14 H17B 3.0896 no 1_655
O14 H21B 3.1491 no 3_646
O18 H31O 2.70(3) no 4_565
O18 H5B 2.7753 no 3_556
O18 H21A 3.3919 no 3_646
O18 H21B 3.3523 no 3_546
O18 H31A 3.2017 no 4_565
O18 H31B 3.0918 no 4_565
O19 H31O 1.916(19) no 4_565
O19 H15A 2.4454 no 3_646
O19 H17A 3.1837 no 3_546
O19 H17B 2.3642 no 3_546
O19 H21A 2.6643 no 3_646
O19 H21B 3.3571 no 3_546
O31 H3 3.0898 no 2_566
O31 H11 3.5592 no 1_455
O31 H12 2.8175 no 2_466
O31 H15A 2.9808 no 2_466
O31 H17B 2.8927 no 2_566
O31 H20A 2.8787 no 2_466
O31 H20B 2.7222 no 2_566
O31 H21A 3.2157 no 2_466
C2 H11 3.5134 no 1_455
C2 H11 3.4681 no 2_466
C3 H12 3.4882 no 1_455
C6 H15A 3.3913 no 3_646
C6 H15B 3.2710 no 3_646
C6 H17A 3.3882 no 3_646
C6 H21C 3.2714 no 1_545
C7 H21C 3.3410 no 1_545
C7 H31C 3.4180 no .
C8 H31C 3.1948 no .
C9 H31A 3.1660 no .
C9 H31B 3.4756 no 2_556
C9 H31C 3.3541 no .
C10 H5A 3.2851 no 1_655
C10 H20A 3.1859 no 2_566
C10 H20B 3.3900 no 2_566
C10 H21C 3.4563 no 2_566
C10 H31A 3.4778 no .
C10 H31B 3.3533 no 1_655
C10 H31C 3.5996 no 1_655
C11 H3 3.5043 no 1_655
C11 H5A 3.0289 no 1_655
C11 H20A 3.0506 no 2_566
C11 H20B 3.4902 no 2_566
C11 H31C 3.4356 no 1_655
C12 H3 2.9793 no 1_655
C12 H5A 3.2644 no 1_655
C14 H3 3.5925 no 1_655
C15 H31O 3.49(3) no 2_566
C15 H6A 3.5904 no 3_656
C15 H6B 3.1477 no 3_656
C15 H21A 3.5856 no 3_646
C17 H31O 3.52(3) no 2_466
C17 H5B 3.3859 no 3_556
C17 H6A 3.4771 no 3_656
C18 H31O 3.20(3) no 4_565
C18 H5B 3.3281 no 3_556
C18 H21A 3.3242 no 3_646
C19 H31O 2.85(2) no 4_565
C19 H15A 3.3635 no 3_646
C19 H17B 3.3693 no 3_546
C19 H21A 2.9367 no 3_646
C20 H10 3.4820 no 2_466
C20 H11 3.5610 no 2_466
C20 H31A 3.2454 no 2_466
C21 H31O 3.39(4) no 2_566
C21 H6B 3.0763 no 1_565
C21 H10 3.5715 no 2_466
C21 H15B 3.1087 no 3_656
C21 H31A 3.3928 no 2_466
C31 H9 3.5214 no 2_456
C31 H10 3.2063 no 1_455
C31 H11 3.3431 no 1_455
C31 H12 3.4074 no 2_466
C31 H20A 3.4865 no 2_466
C31 H20B 2.9117 no 2_566
H31O O18 2.70(3) no 4_564
H31O O19 1.916(19) no 4_564
H31O C15 3.49(3) no 2_466
H31O C17 3.52(3) no 2_566
H31O C18 3.20(3) no 4_564
H31O C19 2.85(2) no 4_564
H31O C21 3.39(4) no 2_466
H31O H3 3.5594 no 2_566
H31O H15A 2.6821 no 2_466
H31O H17B 2.5782 no 2_566
H31O H20A 3.1123 no 2_466
H31O H20B 2.9758 no 2_566
H31O H21A 2.6830 no 2_466
H31O H21B 3.3035 no 2_566
H31O H21C 3.5208 no 2_466
H3 O14 2.7808 no 1_455
H3 O31 3.0898 no 2_466
H3 C11 3.5043 no 1_455
H3 C12 2.9793 no 1_455
H3 C14 3.5925 no 1_455
H3 H31O 3.5594 no 2_466
H3 H11 3.4871 no 1_455
H3 H12 2.5535 no 1_455
H5A C10 3.2851 no 1_455
H5A C11 3.0289 no 1_455
H5A C12 3.2644 no 1_455
H5A H11 3.2533 no 1_455
H5B O14 3.4789 no 1_455
H5B O18 2.7753 no 3_546
H5B C17 3.3859 no 3_546
H5B C18 3.3281 no 3_546
H5B H15A 3.4942 no 3_646
H5B H17A 3.1799 no 3_546
H5B H17B 3.1029 no 3_546
H6A C15 3.5904 no 3_646
H6A C17 3.4771 no 3_646
H6A H15A 3.1401 no 3_646
H6A H15B 3.2034 no 3_646
H6A H17A 2.6259 no 3_646
H6A H21A 3.4332 no 3_646
H6B C15 3.1477 no 3_646
H6B C21 3.0763 no 1_545
H6B H15A 2.9043 no 3_646
H6B H15B 2.4799 no 3_646
H6B H17A 3.2709 no 3_646
H6B H21A 3.2192 no 1_545
H6B H21B 3.0675 no 1_545
H6B H21C 2.4742 no 1_545
H9 O7 2.6614 no 2_556
H9 C31 3.5214 no 2_556
H9 H10 2.9730 no 2_456
H9 H31A 3.1292 no .
H9 H31B 2.7657 no 2_556
H9 H31C 3.5589 no .
H10 O7 2.6808 no 2_556
H10 C20 3.4820 no 2_566
H10 C21 3.5715 no 2_566
H10 C31 3.2063 no 1_655
H10 H9 2.9730 no 2_556
H10 H20A 2.9659 no 2_566
H10 H20B 3.3949 no 2_566
H10 H21C 2.8616 no 2_566
H10 H31B 2.5264 no 1_655
H10 H31C 3.0904 no 1_655
H11 O2 2.5243 no 1_655
H11 O2 3.0941 no 2_566
H11 O31 3.5592 no 1_655
H11 C2 3.5134 no 1_655
H11 C2 3.4681 no 2_566
H11 C20 3.5610 no 2_566
H11 C31 3.3431 no 1_655
H11 H3 3.4871 no 1_655
H11 H5A 3.2533 no 1_655
H11 H12 3.1693 no 2_566
H11 H20A 2.7074 no 2_566
H11 H20B 3.5524 no 2_566
H11 H31B 3.3217 no 1_655
H11 H31C 2.7640 no 1_655
H12 O2 3.4942 no 1_655
H12 O2 2.9381 no 2_566
H12 O31 2.8175 no 2_566
H12 C3 3.4882 no 1_655
H12 C31 3.4074 no 2_566
H12 H3 2.5535 no 1_655
H12 H11 3.1693 no 2_466
H12 H31C 2.9713 no 2_566
H15A O19 2.4454 no 3_656
H15A O31 2.9808 no 2_566
H15A C6 3.3913 no 3_656
H15A C19 3.3635 no 3_656
H15A H31O 2.6821 no 2_566
H15A H5B 3.4942 no 3_656
H15A H6A 3.1401 no 3_656
H15A H6B 2.9043 no 3_656
H15A H17B 3.3976 no 1_655
H15B C6 3.2710 no 3_656
H15B C21 3.1087 no 3_646
H15B H6A 3.2034 no 3_656
H15B H6B 2.4799 no 3_656
H15B H21A 2.6734 no 3_646
H15B H21B 2.9018 no 3_646
H15B H21C 3.2558 no 3_646
H17A O14 3.1786 no 3_656
H17A O19 3.1837 no 3_556
H17A C6 3.3882 no 3_656
H17A H5B 3.1799 no 3_556
H17A H6A 2.6259 no 3_656
H17A H6B 3.2709 no 3_656
H17B O14 3.0896 no 1_455
H17B O19 2.3642 no 3_556
H17B O31 2.8927 no 2_466
H17B C19 3.3693 no 3_556
H17B H31O 2.5782 no 2_466
H17B H5B 3.1029 no 3_556
H17B H15A 3.3976 no 1_455
H20A O31 2.8787 no 2_566
H20A C10 3.1859 no 2_466
H20A C11 3.0506 no 2_466
H20A C31 3.4865 no 2_566
H20A H31O 3.1123 no 2_566
H20A H10 2.9659 no 2_466
H20A H11 2.7074 no 2_466
H20A H31B 3.2658 no 2_566
H20B O31 2.7222 no 2_466
H20B C10 3.3900 no 2_466
H20B C11 3.4902 no 2_466
H20B C31 2.9117 no 2_466
H20B H31O 2.9758 no 2_466
H20B H10 3.3949 no 2_466
H20B H11 3.5524 no 2_466
H20B H31A 2.4049 no 2_466
H20B H31C 3.1993 no 2_466
H21A O18 3.3919 no 3_656
H21A O19 2.6643 no 3_656
H21A O31 3.2157 no 2_566
H21A C15 3.5856 no 3_656
H21A C18 3.3242 no 3_656
H21A C19 2.9367 no 3_656
H21A H31O 2.6830 no 2_566
H21A H6A 3.4332 no 3_656
H21A H6B 3.2192 no 1_565
H21A H15B 2.6734 no 3_656
H21A H31B 3.4410 no 2_566
H21B O14 3.1491 no 3_656
H21B O18 3.3523 no 3_556
H21B O19 3.3571 no 3_556
H21B H31O 3.3035 no 2_466
H21B H6B 3.0675 no 1_565
H21B H15B 2.9018 no 3_656
H21B H31A 3.3001 no 2_466
H21C O7 2.9296 no 1_565
H21C C6 3.2714 no 1_565
H21C C7 3.3410 no 1_565
H21C C10 3.4563 no 2_466
H21C H31O 3.5208 no 2_566
H21C H6B 2.4742 no 1_565
H21C H10 2.8616 no 2_466
H21C H15B 3.2558 no 3_656
H21C H31A 3.0945 no 2_466
H21C H31B 3.2137 no 2_566
H31A O18 3.2017 no 4_564
H31A C9 3.1660 no .
H31A C10 3.4778 no .
H31A C20 3.2454 no 2_566
H31A C21 3.3928 no 2_566
H31A H9 3.1292 no .
H31A H20B 2.4049 no 2_566
H31A H21B 3.3001 no 2_566
H31A H21C 3.0945 no 2_566
H31B O7 3.5004 no .
H31B O18 3.0918 no 4_564
H31B C9 3.4756 no 2_456
H31B C10 3.3533 no 1_455
H31B H9 2.7657 no 2_456
H31B H10 2.5264 no 1_455
H31B H11 3.3217 no 1_455
H31B H20A 3.2658 no 2_466
H31B H21A 3.4410 no 2_466
H31B H21C 3.2137 no 2_466
H31C O2 2.7293 no .
H31C O7 3.1820 no .
H31C C7 3.4180 no .
H31C C8 3.1948 no .
H31C C9 3.3541 no .
H31C C10 3.5996 no 1_455
H31C C11 3.4356 no 1_455
H31C H9 3.5589 no .
H31C H10 3.0904 no 1_455
H31C H11 2.7640 no 1_455
H31C H12 2.9713 no 2_466
H31C H20B 3.1993 no 2_566

loop_
_geom_hbond_atom_site_label_D
_geom_hbond_atom_site_label_H
_geom_hbond_atom_site_label_A
_geom_hbond_site_symmetry_A
_geom_hbond_distance_DA
_geom_hbond_distance_DH
_geom_hbond_distance_HA
_geom_hbond_angle_DHA
_geom_hbond_publ_flag
O31 H31O O19 4_564 2.821(3) 0.982 1.92(3) 152(3) no

loop_
_geom_torsion_atom_site_label_1
_geom_torsion_atom_site_label_2
_geom_torsion_atom_site_label_3
_geom_torsion_atom_site_label_4
_geom_torsion
_geom_torsion_publ_flag
C2 N1 C13 C8 -65.2(2) no
C2 N1 C13 C12 110.44(17) no
C13 N1 C2 O2 -16.7(3) no
C13 N1 C2 C3 159.61(13) no
C2 N1 C14 O14 172.81(15) no
C2 N1 C14 C15 -6.6(3) no
C14 N1 C2 O2 162.79(16) no
C14 N1 C2 C3 -20.9(3) no
C13 N1 C14 O14 -7.7(3) no
C13 N1 C14 C15 172.86(14) no
C14 N1 C13 C8 115.32(17) no
C14 N1 C13 C12 -69.0(2) no
C3 N4 C5 C6 93.8(2) no
C5 N4 C3 C2 -37.8(3) no
C5 N4 C3 C16 -158.03(16) no
C3 N4 C19 O19 -178.37(17) no
C3 N4 C19 C18 1.1(3) no
C19 N4 C3 C2 150.60(17) no
C19 N4 C3 C16 30.4(3) no
C5 N4 C19 O19 10.0(3) no
C5 N4 C19 C18 -170.60(16) no
C19 N4 C5 C6 -94.1(2) no
O2 C2 C3 N4 108.0(2) no
O2 C2 C3 C16 -129.83(18) no
N1 C2 C3 N4 -68.13(19) no
N1 C2 C3 C16 53.99(19) no
N4 C3 C16 C15 61.46(19) no
N4 C3 C16 C17 -58.26(19) no
N4 C3 C16 C20 -178.41(14) no
C2 C3 C16 C15 -57.94(19) no
C2 C3 C16 C17 -177.66(13) no
C2 C3 C16 C20 62.19(18) no
N4 C5 C6 C7 -116.15(19) no
C5 C6 C7 O7 -70.4(3) no
C5 C6 C7 C8 111.2(3) no
O7 C7 C8 C9 -32.7(3) no
O7 C7 C8 C13 143.9(3) no
C6 C7 C8 C9 145.73(19) no
C6 C7 C8 C13 -37.7(4) no
C7 C8 C9 C10 177.16(19) no
C7 C8 C13 N1 0.6(3) no
C7 C8 C13 C12 -174.93(18) no
C9 C8 C13 N1 177.12(17) no
C9 C8 C13 C12 1.6(3) no
C13 C8 C9 C10 0.4(3) no
C8 C9 C10 C11 -1.6(4) no
C9 C10 C11 C12 0.8(4) no
C10 C11 C12 C13 1.2(3) no
C11 C12 C13 N1 -177.95(17) no
C11 C12 C13 C8 -2.4(3) no
O14 C14 C15 C16 -179.89(16) no
N1 C14 C15 C16 -0.5(3) no
C14 C15 C16 C3 32.8(2) no
C14 C15 C16 C17 150.28(15) no
C14 C15 C16 C20 -84.79(19) no
C3 C16 C17 C18 56.6(2) no
C3 C16 C20 C21 165.81(16) no
C15 C16 C17 C18 -62.0(2) no
C15 C16 C20 C21 -75.4(2) no
C17 C16 C20 C21 48.8(3) no
C20 C16 C17 C18 173.60(16) no
C16 C17 C18 O18 152.8(2) no
C16 C17 C18 C19 -28.1(3) no
O18 C18 C19 O19 -3.6(4) no
O18 C18 C19 N4 177.0(3) no
C17 C18 C19 O19 177.27(18) no
C17 C18 C19 N4 -2.2(3) no
